data_2228639
loop_
_publ_author_name
'Lee, Gene-Hsiang'
'Wang, Hsiao-Fen'
'Yih, Kuang-Hway'
'Huang, Shou-Ling'

_publ_section_title
;
 Dicarbonylchlorido(phenoxythiocarbonyl-\k^2^<i>C</i>,<i>S</i>)bis(triphenylphosphane-\k<i>P</i>)molybdenum(II)
;
_journal_coeditor_code BG2377
_journal_issue 1
_journal_name_full 'Acta Crystallographica Section E'
_journal_page_first m117
_journal_page_last m118
_journal_paper_doi 10.1107/S1600536810052530
_journal_volume 67
_journal_year 2011
_chemical_formula_iupac '[Mo (C7 H5 O S) Cl (C18 H15 P)2 (C O)2]'
_chemical_formula_moiety 'C45 H35 Cl Mo O3 P2 S'
_chemical_formula_sum 'C45 H35 Cl Mo O3 P2 S'
_chemical_formula_weight 849.12
_chemical_name_systematic
;
Dicarbonylchlorido(phenoxythiocarbonyl-
\k^2^<i>C</i>,<i>S</i>)bis(triphenylphosphane-\k<i>P</i>)molybdenum(II)
;
_space_group_IT_number 2
_symmetry_cell_setting triclinic
_symmetry_space_group_name_Hall '-P 1'
_symmetry_space_group_name_H-M 'P -1'
_atom_sites_solution_hydrogens geom
_atom_sites_solution_primary direct
_atom_sites_solution_secondary difmap
_audit_creation_method SHELXL-97
_cell_angle_alpha 82.088(2)
_cell_angle_beta 77.476(2)
_cell_angle_gamma 67.212(2)
_cell_formula_units_Z 2
_cell_length_a 10.5685(10)
_cell_length_b 12.5224(11)
_cell_length_c 16.3983(14)
_cell_measurement_reflns_used 2285
_cell_measurement_temperature 150(2)
_cell_measurement_theta_max 20.74
_cell_measurement_theta_min 2.20
_cell_volume 1949.7(3)
_computing_cell_refinement 'SAINT (Bruker, 2007)'
_computing_data_collection 'SMART (Bruker, 2007)'
_computing_data_reduction 'SAINT (Bruker, 2007)'
_computing_molecular_graphics 'XP in SHELXTL (Sheldrick, 2008)'
_computing_publication_material 'SHELXTL (Sheldrick, 2008)'
_computing_structure_refinement 'SHELXL97 (Sheldrick, 2008)'
_computing_structure_solution 'SHELXS97 (Sheldrick, 2008)'
_diffrn_ambient_temperature 150(2)
_diffrn_measured_fraction_theta_full 0.998
_diffrn_measured_fraction_theta_max 0.998
_diffrn_measurement_device_type 'Bruker SMART APEX CCD area-detector'
_diffrn_measurement_method \w
_diffrn_radiation_monochromator graphite
_diffrn_radiation_source 'fine-focus sealed tube'
_diffrn_radiation_type MoK\a
_diffrn_radiation_wavelength 0.71073
_diffrn_reflns_av_R_equivalents 0.0745
_diffrn_reflns_av_sigmaI/netI 0.0904
_diffrn_reflns_limit_h_max 13
_diffrn_reflns_limit_h_min -13
_diffrn_reflns_limit_k_max 16
_diffrn_reflns_limit_k_min -16
_diffrn_reflns_limit_l_max 21
_diffrn_reflns_limit_l_min -21
_diffrn_reflns_number 25423
_diffrn_reflns_theta_full 27.50
_diffrn_reflns_theta_max 27.50
_diffrn_reflns_theta_min 1.27
_exptl_absorpt_coefficient_mu 0.581
_exptl_absorpt_correction_T_max 0.9442
_exptl_absorpt_correction_T_min 0.9127
_exptl_absorpt_correction_type multi-scan
_exptl_absorpt_process_details '(SADABS; Bruker, 2007)'
_exptl_crystal_colour orange
_exptl_crystal_density_diffrn 1.446
_exptl_crystal_density_method 'not measured'
_exptl_crystal_description block
_exptl_crystal_F_000 868
_exptl_crystal_size_max 0.16
_exptl_crystal_size_mid 0.15
_exptl_crystal_size_min 0.10
_refine_diff_density_max 1.015
_refine_diff_density_min -0.810
_refine_ls_extinction_method none
_refine_ls_goodness_of_fit_ref 1.003
_refine_ls_hydrogen_treatment constr
_refine_ls_matrix_type full
_refine_ls_number_parameters 478
_refine_ls_number_reflns 8942
_refine_ls_number_restraints 3
_refine_ls_restrained_S_all 1.004
_refine_ls_R_factor_all 0.0775
_refine_ls_R_factor_gt 0.0534
_refine_ls_shift/su_max 0.001
_refine_ls_shift/su_mean 0.000
_refine_ls_structure_factor_coef Fsqd
_refine_ls_weighting_details 'calc w=1/[\s^2^(Fo^2^)+(0.0566P)^2^] where P=(Fo^2^+2Fc^2^)/3'
_refine_ls_weighting_scheme calc
_refine_ls_wR_factor_gt 0.1174
_refine_ls_wR_factor_ref 0.1283
_reflns_number_gt 6714
_reflns_number_total 8942
_reflns_threshold_expression I>2\s(I)
_cod_data_source_file bg2377.cif
_cod_data_source_block I
_cod_database_code 2228639
_cod_database_fobs_code 2228639

loop_
_symmetry_equiv_pos_as_xyz
'x, y, z'
'-x, -y, -z'

loop_
_atom_site_type_symbol
_atom_site_label
_atom_site_fract_x
_atom_site_fract_y
_atom_site_fract_z
_atom_site_U_iso_or_equiv
_atom_site_adp_type
_atom_site_calc_flag
_atom_site_refinement_flags
_atom_site_occupancy
_atom_site_disorder_assembly
_atom_site_disorder_group
Mo Mo1 0.77982(3) 0.84316(3) 0.741327(19) 0.01739(10) Uani d U 1 . .
Cl Cl1 1.00258(9) 0.78068(8) 0.79778(6) 0.0237(2) Uani d . 1 . .
P P1 0.77983(9) 1.04763(8) 0.71651(6) 0.0187(2) Uani d . 1 . .
P P2 0.80792(10) 0.63059(8) 0.77147(6) 0.0218(2) Uani d . 1 . .
S S1 0.61369(10) 0.87871(8) 0.88984(6) 0.0247(2) Uani d U 1 . .
C C1 0.6626(4) 0.8368(3) 0.6676(2) 0.0246(8) Uani d U 1 . .
C C2 0.8831(4) 0.8414(3) 0.6237(2) 0.0259(8) Uani d U 1 . .
C C3 0.5806(4) 0.9314(3) 0.7956(2) 0.0212(8) Uani d . 1 . .
C C4 0.3344(4) 1.0250(3) 0.8332(2) 0.0261(9) Uani d . 1 . .
C C5 0.2484(4) 0.9681(3) 0.8282(2) 0.0284(9) Uani d . 1 . .
H H5 0.2768 0.9084 0.7905 0.034 Uiso calc R 1 . .
C C6 0.1185(4) 1.0009(4) 0.8801(3) 0.0338(10) Uani d . 1 . .
H H6 0.0563 0.9636 0.8782 0.041 Uiso calc R 1 . .
C C7 0.0797(4) 1.0870(4) 0.9344(3) 0.0381(10) Uani d . 1 . .
H H7 -0.0100 1.1102 0.9688 0.046 Uiso calc R 1 . .
C C8 0.1699(5) 1.1401(4) 0.9392(3) 0.0389(11) Uani d . 1 . .
H H8 0.1431 1.1980 0.9780 0.047 Uiso calc R 1 . .
C C9 0.3002(4) 1.1094(4) 0.8875(3) 0.0337(10) Uani d . 1 . .
H H9 0.3631 1.1458 0.8899 0.040 Uiso calc R 1 . .
C C10 0.9438(4) 1.0723(3) 0.6985(2) 0.0213(8) Uani d . 1 . .
C C11 1.0648(4) 0.9969(3) 0.6529(2) 0.0260(8) Uani d . 1 . .
H H11 1.0672 0.9253 0.6382 0.031 Uiso calc R 1 . .
C C12 1.1829(4) 1.0261(4) 0.6287(3) 0.0362(10) Uani d . 1 . .
H H12 1.2651 0.9746 0.5970 0.043 Uiso calc R 1 . .
C C13 1.1808(4) 1.1293(4) 0.6504(3) 0.0367(10) Uani d . 1 . .
H H13 1.2611 1.1491 0.6332 0.044 Uiso calc R 1 . .
C C14 1.0628(4) 1.2033(4) 0.6969(3) 0.0390(11) Uani d . 1 . .
H H14 1.0618 1.2738 0.7129 0.047 Uiso calc R 1 . .
C C15 0.9447(4) 1.1748(3) 0.7206(3) 0.0317(9) Uani d . 1 . .
H H15 0.8631 1.2265 0.7526 0.038 Uiso calc R 1 . .
C C16 0.6791(4) 1.1418(3) 0.8016(2) 0.0190(7) Uani d . 1 . .
C C17 0.5762(4) 1.2503(3) 0.7907(2) 0.0257(8) Uani d . 1 . .
H H17 0.5522 1.2773 0.7370 0.031 Uiso calc R 1 . .
C C18 0.5087(4) 1.3192(3) 0.8585(3) 0.0319(9) Uani d . 1 . .
H H18 0.4391 1.3936 0.8506 0.038 Uiso calc R 1 . .
C C19 0.5411(4) 1.2812(3) 0.9366(2) 0.0296(9) Uani d . 1 . .
H H19 0.4936 1.3285 0.9827 0.036 Uiso calc R 1 . .
C C20 0.6439(4) 1.1730(3) 0.9479(2) 0.0269(9) Uani d . 1 . .
H H20 0.6674 1.1465 1.0017 0.032 Uiso calc R 1 . .
C C21 0.7121(4) 1.1037(3) 0.8810(2) 0.0233(8) Uani d . 1 . .
H H21 0.7820 1.0296 0.8893 0.028 Uiso calc R 1 . .
C C22 0.7063(4) 1.1261(3) 0.6235(2) 0.0208(8) Uani d . 1 . .
C C23 0.5875(4) 1.1172(3) 0.6072(2) 0.0258(8) Uani d . 1 . .
H H23 0.5432 1.0723 0.6451 0.031 Uiso calc R 1 . .
C C24 0.5325(4) 1.1720(3) 0.5373(2) 0.0292(9) Uani d . 1 . .
H H24 0.4511 1.1644 0.5274 0.035 Uiso calc R 1 . .
C C25 0.5952(4) 1.2384(3) 0.4810(2) 0.0293(9) Uani d . 1 . .
H H25 0.5569 1.2767 0.4328 0.035 Uiso calc R 1 . .
C C26 0.7136(4) 1.2480(4) 0.4960(3) 0.0349(10) Uani d . 1 . .
H H26 0.7577 1.2925 0.4577 0.042 Uiso calc R 1 . .
C C27 0.7684(4) 1.1931(3) 0.5667(2) 0.0298(9) Uani d . 1 . .
H H27 0.8495 1.2011 0.5766 0.036 Uiso calc R 1 . .
C C28 0.6717(4) 0.5957(3) 0.7413(2) 0.0262(9) Uani d . 1 . .
C C29 0.6950(5) 0.5153(3) 0.6840(3) 0.0330(10) Uani d . 1 . .
H H29 0.7876 0.4705 0.6591 0.040 Uiso calc R 1 . .
C C30 0.5822(6) 0.5006(4) 0.6631(3) 0.0454(13) Uani d . 1 . .
H H30 0.5983 0.4467 0.6229 0.054 Uiso calc R 1 . .
C C31 0.4482(6) 0.5630(4) 0.6998(3) 0.0488(14) Uani d . 1 . .
H H31 0.3720 0.5528 0.6846 0.059 Uiso calc R 1 . .
C C32 0.4239(5) 0.6405(4) 0.7588(3) 0.0418(12) Uani d . 1 . .
H H32 0.3313 0.6822 0.7853 0.050 Uiso calc R 1 . .
C C33 0.5353(4) 0.6575(4) 0.7793(3) 0.0333(10) Uani d . 1 . .
H H33 0.5185 0.7115 0.8195 0.040 Uiso calc R 1 . .
C C34 0.8098(4) 0.5616(3) 0.8780(2) 0.0250(8) Uani d . 1 . .
C C35 0.7853(5) 0.4590(4) 0.8978(3) 0.0403(11) Uani d . 1 . .
H H35 0.7664 0.4240 0.8563 0.048 Uiso calc R 1 . .
C C36 0.7882(5) 0.4078(4) 0.9780(3) 0.0437(12) Uani d . 1 . .
H H36 0.7733 0.3368 0.9908 0.052 Uiso calc R 1 . .
C C37 0.8122(4) 0.4579(4) 1.0391(3) 0.0352(10) Uani d . 1 . .
H H37 0.8138 0.4223 1.0941 0.042 Uiso calc R 1 . .
C C38 0.8340(4) 0.5609(4) 1.0196(2) 0.0317(9) Uani d . 1 . .
H H38 0.8488 0.5972 1.0619 0.038 Uiso calc R 1 . .
C C39 0.8346(4) 0.6120(3) 0.9393(2) 0.0267(8) Uani d . 1 . .
H H39 0.8522 0.6819 0.9264 0.032 Uiso calc R 1 . .
C C40 0.9734(4) 0.5414(3) 0.7104(3) 0.0301(9) Uani d . 1 . .
C C41 1.0837(4) 0.4694(4) 0.7479(3) 0.0394(11) Uani d . 1 . .
H H41 1.0720 0.4585 0.8072 0.047 Uiso calc R 1 . .
C C42 1.2122(5) 0.4129(4) 0.6989(4) 0.0572(16) Uani d . 1 . .
H H42 1.2880 0.3632 0.7251 0.069 Uiso calc R 1 . .
C C43 1.2308(6) 0.4275(5) 0.6144(4) 0.0636(18) Uani d . 1 . .
H H43 1.3191 0.3879 0.5816 0.076 Uiso calc R 1 . .
C C44 1.1228(6) 0.4992(5) 0.5763(4) 0.0601(16) Uani d . 1 . .
H H44 1.1361 0.5092 0.5169 0.072 Uiso calc R 1 . .
C C45 0.9937(5) 0.5577(4) 0.6235(3) 0.0417(11) Uani d . 1 . .
H H45 0.9194 0.6087 0.5967 0.050 Uiso calc R 1 . .
O O1 0.5958(3) 0.8323(3) 0.62133(18) 0.0408(8) Uani d . 1 . .
O O2 0.9334(3) 0.8416(3) 0.55439(18) 0.0425(8) Uani d . 1 . .
O O3 0.4605(3) 0.9978(2) 0.77308(16) 0.0340(7) Uani d . 1 . .

loop_
_atom_site_aniso_label
_atom_site_aniso_U_11
_atom_site_aniso_U_22
_atom_site_aniso_U_33
_atom_site_aniso_U_12
_atom_site_aniso_U_13
_atom_site_aniso_U_23
Mo1 0.01565(16) 0.02145(17) 0.01619(16) -0.00996(12) -0.00020(11) 0.00036(12)
Cl1 0.0189(4) 0.0264(5) 0.0288(5) -0.0124(4) -0.0075(4) 0.0054(4)
P1 0.0146(4) 0.0212(5) 0.0189(5) -0.0077(4) 0.0006(4) 0.0003(4)
P2 0.0221(5) 0.0220(5) 0.0231(5) -0.0111(4) -0.0021(4) -0.0015(4)
S1 0.0223(5) 0.0310(5) 0.0189(4) -0.0107(4) -0.0001(4) 0.0018(4)
C1 0.025(2) 0.034(2) 0.0206(19) -0.0184(17) -0.0052(14) 0.0052(16)
C2 0.026(2) 0.033(2) 0.0200(13) -0.0162(17) 0.0028(13) -0.0023(16)
C3 0.0212(19) 0.0235(19) 0.0226(19) -0.0149(16) -0.0007(15) 0.0014(15)
C4 0.0122(17) 0.039(2) 0.022(2) -0.0074(16) 0.0004(15) 0.0017(17)
C5 0.023(2) 0.033(2) 0.028(2) -0.0094(17) -0.0037(17) -0.0026(17)
C6 0.023(2) 0.047(3) 0.034(2) -0.020(2) -0.0021(18) 0.002(2)
C7 0.023(2) 0.048(3) 0.037(3) -0.014(2) 0.0089(19) -0.005(2)
C8 0.040(3) 0.037(2) 0.040(3) -0.017(2) 0.003(2) -0.012(2)
C9 0.029(2) 0.042(3) 0.035(2) -0.022(2) 0.0000(18) -0.0013(19)
C10 0.0200(19) 0.0242(19) 0.0209(19) -0.0115(16) -0.0033(15) 0.0044(15)
C11 0.0203(19) 0.033(2) 0.027(2) -0.0147(17) 0.0024(16) -0.0052(17)
C12 0.021(2) 0.043(3) 0.039(3) -0.0114(19) 0.0069(18) -0.006(2)
C13 0.027(2) 0.044(3) 0.043(3) -0.024(2) 0.0030(19) 0.005(2)
C14 0.034(2) 0.031(2) 0.056(3) -0.021(2) 0.002(2) -0.006(2)
C15 0.021(2) 0.030(2) 0.043(3) -0.0130(17) 0.0035(18) -0.0036(18)
C16 0.0162(17) 0.0236(19) 0.0172(18) -0.0119(15) 0.0047(14) -0.0001(14)
C17 0.022(2) 0.025(2) 0.027(2) -0.0099(16) 0.0016(16) 0.0030(16)
C18 0.027(2) 0.026(2) 0.035(2) -0.0070(17) 0.0031(18) -0.0023(18)
C19 0.029(2) 0.031(2) 0.027(2) -0.0135(18) 0.0081(17) -0.0092(17)
C20 0.025(2) 0.036(2) 0.0205(19) -0.0168(18) 0.0035(16) -0.0015(17)
C21 0.0209(19) 0.0223(19) 0.028(2) -0.0113(16) -0.0017(16) 0.0010(16)
C22 0.0177(18) 0.0218(19) 0.0194(18) -0.0062(15) 0.0018(14) -0.0017(15)
C23 0.0180(19) 0.032(2) 0.026(2) -0.0099(16) -0.0023(16) 0.0037(17)
C24 0.023(2) 0.034(2) 0.028(2) -0.0105(18) -0.0026(17) 0.0015(17)
C25 0.036(2) 0.029(2) 0.0159(19) -0.0071(18) -0.0046(17) 0.0042(16)
C26 0.039(3) 0.036(2) 0.030(2) -0.021(2) -0.0022(19) 0.0094(19)
C27 0.027(2) 0.035(2) 0.027(2) -0.0164(18) 0.0008(17) 0.0050(17)
C28 0.033(2) 0.028(2) 0.024(2) -0.0200(18) -0.0096(17) 0.0094(16)
C29 0.046(3) 0.031(2) 0.033(2) -0.025(2) -0.013(2) 0.0047(18)
C30 0.074(4) 0.042(3) 0.041(3) -0.040(3) -0.029(3) 0.015(2)
C31 0.068(4) 0.049(3) 0.056(3) -0.048(3) -0.039(3) 0.030(3)
C32 0.036(3) 0.044(3) 0.054(3) -0.027(2) -0.016(2) 0.018(2)
C33 0.033(2) 0.036(2) 0.038(2) -0.022(2) -0.0061(19) 0.0023(19)
C34 0.023(2) 0.025(2) 0.025(2) -0.0087(16) -0.0032(16) -0.0002(16)
C35 0.054(3) 0.035(2) 0.041(3) -0.024(2) -0.017(2) 0.008(2)
C36 0.052(3) 0.035(3) 0.048(3) -0.027(2) -0.013(2) 0.019(2)
C37 0.031(2) 0.040(3) 0.030(2) -0.013(2) -0.0043(19) 0.0127(19)
C38 0.028(2) 0.040(2) 0.024(2) -0.0104(19) -0.0035(17) -0.0001(18)
C39 0.022(2) 0.026(2) 0.028(2) -0.0077(16) -0.0016(16) 0.0017(16)
C40 0.030(2) 0.029(2) 0.035(2) -0.0169(18) 0.0023(18) -0.0126(18)
C41 0.024(2) 0.037(2) 0.062(3) -0.0143(19) -0.005(2) -0.015(2)
C42 0.026(2) 0.042(3) 0.112(5) -0.017(2) -0.002(3) -0.030(3)
C43 0.037(3) 0.052(3) 0.102(5) -0.027(3) 0.032(3) -0.046(3)
C44 0.066(4) 0.056(3) 0.061(4) -0.039(3) 0.036(3) -0.037(3)
C45 0.048(3) 0.039(3) 0.038(3) -0.023(2) 0.011(2) -0.012(2)
O1 0.052(2) 0.056(2) 0.0298(17) -0.0332(17) -0.0188(15) 0.0068(14)
O2 0.0468(19) 0.059(2) 0.0250(16) -0.0300(16) 0.0082(14) -0.0066(14)
O3 0.0160(14) 0.0525(18) 0.0246(15) -0.0089(13) -0.0003(11) 0.0103(13)

loop_
_atom_type_symbol
_atom_type_description
_atom_type_scat_dispersion_real
_atom_type_scat_dispersion_imag
_atom_type_scat_source
C C 0.0033 0.0016 'International Tables Vol C Tables 4.2.6.8 and 6.1.1.4'
H H 0.0000 0.0000 'International Tables Vol C Tables 4.2.6.8 and 6.1.1.4'
O O 0.0106 0.0060 'International Tables Vol C Tables 4.2.6.8 and 6.1.1.4'
P P 0.1023 0.0942 'International Tables Vol C Tables 4.2.6.8 and 6.1.1.4'
S S 0.1246 0.1234 'International Tables Vol C Tables 4.2.6.8 and 6.1.1.4'
Cl Cl 0.1484 0.1585 'International Tables Vol C Tables 4.2.6.8 and 6.1.1.4'
Mo Mo -1.6832 0.6857 'International Tables Vol C Tables 4.2.6.8 and 6.1.1.4'

loop_
_geom_angle_atom_site_label_1
_geom_angle_atom_site_label_2
_geom_angle_atom_site_label_3
_geom_angle_site_symmetry_1
_geom_angle_site_symmetry_3
_geom_angle
_geom_angle_publ_flag
C1 Mo1 C2 . . 71.73(15) ?
C1 Mo1 C3 . . 73.73(15) ?
C2 Mo1 C3 . . 132.98(15) ?
C1 Mo1 Cl1 . . 154.93(12) ?
C2 Mo1 Cl1 . . 91.25(11) ?
C3 Mo1 Cl1 . . 130.01(10) ?
C1 Mo1 P1 . . 104.78(11) ?
C2 Mo1 P1 . . 78.19(11) ?
C3 Mo1 P1 . . 80.87(10) ?
Cl1 Mo1 P1 . . 88.95(3) ?
C1 Mo1 P2 . . 81.36(11) ?
C2 Mo1 P2 . . 101.33(11) ?
C3 Mo1 P2 . . 103.97(10) ?
Cl1 Mo1 P2 . . 84.26(3) ?
P1 Mo1 P2 . . 173.19(3) ?
C1 Mo1 S1 . . 104.16(11) ?
C2 Mo1 S1 . . 170.67(11) ?
C3 Mo1 S1 . . 38.38(10) ?
Cl1 Mo1 S1 . . 95.19(3) ?
P1 Mo1 S1 . . 95.15(3) ?
P2 Mo1 S1 . . 86.06(3) ?
C16 P1 C10 . . 100.80(16) ?
C16 P1 C22 . . 104.60(16) ?
C10 P1 C22 . . 101.17(16) ?
C16 P1 Mo1 . . 114.53(11) ?
C10 P1 Mo1 . . 120.45(12) ?
C22 P1 Mo1 . . 113.17(12) ?
C40 P2 C28 . . 106.39(18) ?
C40 P2 C34 . . 104.36(18) ?
C28 P2 C34 . . 100.80(17) ?
C40 P2 Mo1 . . 108.48(13) ?
C28 P2 Mo1 . . 113.81(12) ?
C34 P2 Mo1 . . 121.70(12) ?
C3 S1 Mo1 . . 49.67(13) ?
O1 C1 Mo1 . . 177.8(3) ?
O2 C2 Mo1 . . 175.0(3) ?
O3 C3 S1 . . 129.0(3) ?
O3 C3 Mo1 . . 138.8(3) ?
S1 C3 Mo1 . . 91.95(16) ?
C9 C4 C5 . . 123.6(4) ?
C9 C4 O3 . . 120.1(3) ?
C5 C4 O3 . . 116.1(3) ?
C4 C5 C6 . . 117.7(4) ?
C4 C5 H5 . . 121.2 ?
C6 C5 H5 . . 121.2 ?
C7 C6 C5 . . 120.2(4) ?
C7 C6 H6 . . 119.9 ?
C5 C6 H6 . . 119.9 ?
C6 C7 C8 . . 120.5(4) ?
C6 C7 H7 . . 119.7 ?
C8 C7 H7 . . 119.7 ?
C7 C8 C9 . . 120.4(4) ?
C7 C8 H8 . . 119.8 ?
C9 C8 H8 . . 119.8 ?
C4 C9 C8 . . 117.6(4) ?
C4 C9 H9 . . 121.2 ?
C8 C9 H9 . . 121.2 ?
C15 C10 C11 . . 118.5(3) ?
C15 C10 P1 . . 120.0(3) ?
C11 C10 P1 . . 121.0(3) ?
C10 C11 C12 . . 120.2(4) ?
C10 C11 H11 . . 119.9 ?
C12 C11 H11 . . 119.9 ?
C13 C12 C11 . . 120.3(4) ?
C13 C12 H12 . . 119.9 ?
C11 C12 H12 . . 119.9 ?
C14 C13 C12 . . 120.1(4) ?
C14 C13 H13 . . 120.0 ?
C12 C13 H13 . . 120.0 ?
C13 C14 C15 . . 119.7(4) ?
C13 C14 H14 . . 120.1 ?
C15 C14 H14 . . 120.1 ?
C10 C15 C14 . . 121.2(4) ?
C10 C15 H15 . . 119.4 ?
C14 C15 H15 . . 119.4 ?
C17 C16 C21 . . 119.1(3) ?
C17 C16 P1 . . 123.5(3) ?
C21 C16 P1 . . 117.4(3) ?
C18 C17 C16 . . 119.8(4) ?
C18 C17 H17 . . 120.1 ?
C16 C17 H17 . . 120.1 ?
C19 C18 C17 . . 120.9(4) ?
C19 C18 H18 . . 119.6 ?
C17 C18 H18 . . 119.6 ?
C18 C19 C20 . . 119.5(4) ?
C18 C19 H19 . . 120.3 ?
C20 C19 H19 . . 120.3 ?
C21 C20 C19 . . 120.3(4) ?
C21 C20 H20 . . 119.9 ?
C19 C20 H20 . . 119.9 ?
C20 C21 C16 . . 120.4(3) ?
C20 C21 H21 . . 119.8 ?
C16 C21 H21 . . 119.8 ?
C23 C22 C27 . . 117.9(3) ?
C23 C22 P1 . . 119.9(3) ?
C27 C22 P1 . . 122.2(3) ?
C24 C23 C22 . . 121.3(4) ?
C24 C23 H23 . . 119.3 ?
C22 C23 H23 . . 119.3 ?
C23 C24 C25 . . 120.4(4) ?
C23 C24 H24 . . 119.8 ?
C25 C24 H24 . . 119.8 ?
C26 C25 C24 . . 119.1(4) ?
C26 C25 H25 . . 120.4 ?
C24 C25 H25 . . 120.4 ?
C25 C26 C27 . . 120.4(4) ?
C25 C26 H26 . . 119.8 ?
C27 C26 H26 . . 119.8 ?
C26 C27 C22 . . 120.9(4) ?
C26 C27 H27 . . 119.5 ?
C22 C27 H27 . . 119.5 ?
C29 C28 C33 . . 119.2(4) ?
C29 C28 P2 . . 125.1(3) ?
C33 C28 P2 . . 115.7(3) ?
C28 C29 C30 . . 119.7(4) ?
C28 C29 H29 . . 120.1 ?
C30 C29 H29 . . 120.1 ?
C31 C30 C29 . . 120.7(5) ?
C31 C30 H30 . . 119.6 ?
C29 C30 H30 . . 119.6 ?
C30 C31 C32 . . 120.1(4) ?
C30 C31 H31 . . 120.0 ?
C32 C31 H31 . . 120.0 ?
C31 C32 C33 . . 119.8(5) ?
C31 C32 H32 . . 120.1 ?
C33 C32 H32 . . 120.1 ?
C32 C33 C28 . . 120.4(4) ?
C32 C33 H33 . . 119.8 ?
C28 C33 H33 . . 119.8 ?
C39 C34 C35 . . 119.2(4) ?
C39 C34 P2 . . 120.0(3) ?
C35 C34 P2 . . 120.7(3) ?
C36 C35 C34 . . 120.0(4) ?
C36 C35 H35 . . 120.0 ?
C34 C35 H35 . . 120.0 ?
C37 C36 C35 . . 120.9(4) ?
C37 C36 H36 . . 119.5 ?
C35 C36 H36 . . 119.5 ?
C36 C37 C38 . . 119.0(4) ?
C36 C37 H37 . . 120.5 ?
C38 C37 H37 . . 120.5 ?
C37 C38 C39 . . 120.9(4) ?
C37 C38 H38 . . 119.6 ?
C39 C38 H38 . . 119.6 ?
C34 C39 C38 . . 120.0(4) ?
C34 C39 H39 . . 120.0 ?
C38 C39 H39 . . 120.0 ?
C41 C40 C45 . . 119.0(4) ?
C41 C40 P2 . . 121.7(3) ?
C45 C40 P2 . . 118.7(3) ?
C40 C41 C42 . . 119.8(5) ?
C40 C41 H41 . . 120.1 ?
C42 C41 H41 . . 120.1 ?
C43 C42 C41 . . 120.9(5) ?
C43 C42 H42 . . 119.5 ?
C41 C42 H42 . . 119.5 ?
C42 C43 C44 . . 120.0(5) ?
C42 C43 H43 . . 120.0 ?
C44 C43 H43 . . 120.0 ?
C43 C44 C45 . . 120.4(5) ?
C43 C44 H44 . . 119.8 ?
C45 C44 H44 . . 119.8 ?
C44 C45 C40 . . 119.8(5) ?
C44 C45 H45 . . 120.1 ?
C40 C45 H45 . . 120.1 ?
C3 O3 C4 . . 120.2(3) ?

loop_
_geom_bond_atom_site_label_1
_geom_bond_atom_site_label_2
_geom_bond_site_symmetry_2
_geom_bond_distance
_geom_bond_publ_flag
Mo1 C1 . 1.938(4) ?
Mo1 C2 . 1.998(4) ?
Mo1 C3 . 2.025(4) ?
Mo1 Cl1 . 2.5160(9) ?
Mo1 P1 . 2.5368(10) ?
Mo1 P2 . 2.5509(10) ?
Mo1 S1 . 2.6553(10) ?
P1 C16 . 1.819(4) ?
P1 C10 . 1.831(4) ?
P1 C22 . 1.845(4) ?
P2 C40 . 1.829(4) ?
P2 C28 . 1.834(4) ?
P2 C34 . 1.840(4) ?
S1 C3 . 1.650(4) ?
C1 O1 . 1.163(4) ?
C2 O2 . 1.146(4) ?
C3 O3 . 1.319(4) ?
C4 C9 . 1.365(6) ?
C4 C5 . 1.375(5) ?
C4 O3 . 1.427(4) ?
C5 C6 . 1.390(5) ?
C5 H5 . 0.9500 ?
C6 C7 . 1.374(6) ?
C6 H6 . 0.9500 ?
C7 C8 . 1.376(6) ?
C7 H7 . 0.9500 ?
C8 C9 . 1.392(6) ?
C8 H8 . 0.9500 ?
C9 H9 . 0.9500 ?
C10 C15 . 1.385(5) ?
C10 C11 . 1.389(5) ?
C11 C12 . 1.395(5) ?
C11 H11 . 0.9500 ?
C12 C13 . 1.378(6) ?
C12 H12 . 0.9500 ?
C13 C14 . 1.372(6) ?
C13 H13 . 0.9500 ?
C14 C15 . 1.391(5) ?
C14 H14 . 0.9500 ?
C15 H15 . 0.9500 ?
C16 C17 . 1.391(5) ?
C16 C21 . 1.393(5) ?
C17 C18 . 1.391(5) ?
C17 H17 . 0.9500 ?
C18 C19 . 1.372(5) ?
C18 H18 . 0.9500 ?
C19 C20 . 1.388(5) ?
C19 H19 . 0.9500 ?
C20 C21 . 1.381(5) ?
C20 H20 . 0.9500 ?
C21 H21 . 0.9500 ?
C22 C23 . 1.387(5) ?
C22 C27 . 1.397(5) ?
C23 C24 . 1.373(5) ?
C23 H23 . 0.9500 ?
C24 C25 . 1.391(5) ?
C24 H24 . 0.9500 ?
C25 C26 . 1.378(6) ?
C25 H25 . 0.9500 ?
C26 C27 . 1.383(5) ?
C26 H26 . 0.9500 ?
C27 H27 . 0.9500 ?
C28 C29 . 1.388(5) ?
C28 C33 . 1.394(6) ?
C29 C30 . 1.392(6) ?
C29 H29 . 0.9500 ?
C30 C31 . 1.372(7) ?
C30 H30 . 0.9500 ?
C31 C32 . 1.379(7) ?
C31 H31 . 0.9500 ?
C32 C33 . 1.389(5) ?
C32 H32 . 0.9500 ?
C33 H33 . 0.9500 ?
C34 C39 . 1.377(5) ?
C34 C35 . 1.390(5) ?
C35 C36 . 1.382(6) ?
C35 H35 . 0.9500 ?
C36 C37 . 1.367(6) ?
C36 H36 . 0.9500 ?
C37 C38 . 1.380(6) ?
C37 H37 . 0.9500 ?
C38 C39 . 1.383(5) ?
C38 H38 . 0.9500 ?
C39 H39 . 0.9500 ?
C40 C41 . 1.377(6) ?
C40 C45 . 1.392(6) ?
C41 C42 . 1.389(6) ?
C41 H41 . 0.9500 ?
C42 C43 . 1.354(8) ?
C42 H42 . 0.9500 ?
C43 C44 . 1.364(8) ?
C43 H43 . 0.9500 ?
C44 C45 . 1.386(6) ?
C44 H44 . 0.9500 ?
C45 H45 . 0.9500 ?

loop_
_geom_hbond_atom_site_label_D
_geom_hbond_atom_site_label_H
_geom_hbond_atom_site_label_A
_geom_hbond_site_symmetry_A
_geom_hbond_distance_DH
_geom_hbond_distance_HA
_geom_hbond_distance_DA
_geom_hbond_angle_DHA
C23 H23 O3 . 0.95 2.31 3.208(5) 157
C24 H24 O1 2_676 0.95 2.58 3.199(5) 123
C39 H39 Cl1 . 0.95 2.80 3.573(4) 139
C39 H39 S1 . 0.95 2.87 3.361(4) 114
C9 H9 Cg3 . 0.95 2.97 3.896(5) 165
C14 H14 Cg7 1_565 0.95 2.83 3.663(5) 147
C20 H20 Cg1 2_677 0.95 2.97 3.802(4) 147
C27 H27 Cg2 . 0.95 2.84 3.636(5) 141
